data_7133556
loop_
_publ_author_name
'Patyk-Ka&#x17a;mierczak, Ewa'
'Ka&#x17a;mierczak, Micha&#x142;'

_publ_section_title
;
 Metal-free negative linear compressibility (NLC) material - the cocrystal
 of 1,2-bis(4-pyridyl)ethane and fumaric acid.
;
_journal_issue 75
_journal_name_full 'Chemical communications (Cambridge, England)'
_journal_page_first 10310
_journal_page_last 10313
_journal_paper_doi 10.1039/d4cc02183e
_journal_volume 60
_journal_year 2024
_chemical_formula_moiety 'C12 H12 N2, C4 H4 O4'
_chemical_formula_sum 'C16 H16 N2 O4'
_chemical_formula_weight 300.31
_chemical_name_systematic '1,2-bis(4-Pyridyl)ethane fumaric acid'
_space_group_crystal_system monoclinic
_space_group_IT_number 15
_space_group_name_Hall '-I 2ya'
_space_group_name_H-M_alt 'I 1 2/a 1'
_atom_sites_solution_hydrogens geom
_audit_creation_date 2023-06-27
_audit_creation_method
;
Olex2 1.5
(compiled 2023.03.06 svn.rbb2c1857 for OlexSys, GUI svn.r6748)
;
_audit_update_record
;
2024-03-15 deposited with the CCDC.	2024-08-08 downloaded from the CCDC.
;
_cell_angle_alpha 90
_cell_angle_beta 111.80(11)
_cell_angle_gamma 90
_cell_formula_units_Z 4
_cell_length_a 16.758(12)
_cell_length_b 4.5205(17)
_cell_length_c 19.83(2)
_cell_measurement_reflns_used 488
_cell_measurement_temperature 298
_cell_measurement_theta_max 21.1080
_cell_measurement_theta_min 2.7130
_cell_volume 1395(2)
_computing_cell_refinement 'CrysAlisPro 1.171.41.93a (Rigaku OD, 2020)'
_computing_data_collection 'CrysAlisPro 1.171.41.93a (Rigaku OD, 2020)'
_computing_data_reduction 'CrysAlisPro 1.171.41.93a (Rigaku OD, 2020)'
_computing_molecular_graphics 'Olex2 1.5 (Dolomanov et al., 2009)'
_computing_publication_material 'Olex2 1.5 (Dolomanov et al., 2009)'
_computing_structure_refinement 'SHELXL 2014/7 (Sheldrick, 2015)'
_computing_structure_solution 'SHELXS  (Sheldrick, 2008)'
_diffrn_ambient_pressure 790000
_diffrn_ambient_temperature 298.00
_diffrn_detector 'CCD plate'
_diffrn_detector_area_resol_mean 16.1544
_diffrn_detector_type Eos
_diffrn_measured_fraction_theta_full 0.241
_diffrn_measured_fraction_theta_max 0.238
_diffrn_measurement_details
;
List of Runs (angles in degrees, time in seconds):

  # Type    Start    End  Width  t~exp~   \w     \q     \k     \f   Frames
#--------------------------------------------------------------------------
  1  \w      5.00  63.00   1.00   15.00    --   -0.43-114.00-136.00   58
  2  \w      9.00  38.00   1.00   30.00    --   26.40 -77.00  30.00   29
  3  \w     -6.00  68.00   1.00   30.00    --   26.40 -81.00-151.00   74
  4  \w    -42.00  31.00   1.00   30.00    --   26.40  26.00  -7.00   73
  5  \w     60.00 111.00   1.00   30.00    --   26.40 178.00 -90.00   51
  6  \w     13.00  84.00   1.00   30.00    --   26.40-114.00  44.00   71
  7  \w    -17.00   4.00   1.00   30.00    --   26.40  57.00 120.00   21
  8  \w    -39.00  27.00   1.00   30.00    --   26.40  39.00 -12.00   66
  9  \w    -57.00  22.00   1.00   30.00    --  -27.26  53.00 162.00   79
 10  \w    -38.00  -9.00   1.00   30.00    --  -27.26  77.00 -30.00   29
 11  \w    -27.00  38.00   1.00   30.00    --  -27.26 -39.00  12.00   65
 12  \w    -52.00  27.00   1.00   30.00    --  -27.26  39.00 -12.00   79
 13  \w    -38.00  -9.00   1.00   15.00    --   -0.43  77.00 150.00   29
 14  \w    -37.00  -5.00   1.00   30.00    --   26.40 114.00 136.00   32
 15  \w    -39.00  -6.00   1.00   30.00    --   26.40   0.00-150.00   33
 16  \w     -4.00  16.00   1.00   30.00    --  -27.26 -57.00-150.00   20
 17  \w     17.00  50.00   1.00   30.00    --  -27.26-134.00  56.00   33
;
_diffrn_measurement_device 'four-circle diffractometer'
_diffrn_measurement_device_type 'Xcalibur, Eos'
_diffrn_measurement_method '\w scans'
_diffrn_orient_matrix_type 'CrysAlisPro convention (1999,Acta A55,543-557)'
_diffrn_orient_matrix_UB_11 -0.0292734000
_diffrn_orient_matrix_UB_12 0.0806060000
_diffrn_orient_matrix_UB_13 -0.0294979000
_diffrn_orient_matrix_UB_21 0.0328691000
_diffrn_orient_matrix_UB_22 0.0233063000
_diffrn_orient_matrix_UB_23 -0.0139338000
_diffrn_orient_matrix_UB_31 -0.0120096000
_diffrn_orient_matrix_UB_32 -0.1325857000
_diffrn_orient_matrix_UB_33 -0.0204211000
_diffrn_radiation_monochromator graphite
_diffrn_radiation_probe x-ray
_diffrn_radiation_type 'Mo K\a'
_diffrn_radiation_wavelength 0.71073
_diffrn_reflns_av_R_equivalents 0.0794
_diffrn_reflns_av_unetI/netI 0.1059
_diffrn_reflns_Laue_measured_fraction_full 0.241
_diffrn_reflns_Laue_measured_fraction_max 0.238
_diffrn_reflns_limit_h_max 17
_diffrn_reflns_limit_h_min -18
_diffrn_reflns_limit_k_max 3
_diffrn_reflns_limit_k_min -4
_diffrn_reflns_limit_l_max 20
_diffrn_reflns_limit_l_min -16
_diffrn_reflns_number 937
_diffrn_reflns_point_group_measured_fraction_full 0.241
_diffrn_reflns_point_group_measured_fraction_max 0.238
_diffrn_reflns_theta_full 25.242
_diffrn_reflns_theta_max 25.426
_diffrn_reflns_theta_min 2.729
_diffrn_source 'fine-focus sealed X-ray tube'
_diffrn_source_type 'Enhance (Mo) X-ray Source'
_exptl_absorpt_coefficient_mu 0.104
_exptl_absorpt_correction_T_max 0.996
_exptl_absorpt_correction_T_min 0.995
_exptl_absorpt_correction_type gaussian
_exptl_absorpt_process_details
;
CrysAlisPro 1.171.41.93a (Rigaku Oxford Diffraction, 2020)
Numerical absorption correction based on gaussian integration over
a multifaceted crystal model (Absorb Angel (2004) J. Appl. Cryst. 37:486-492)
;
_exptl_crystal_colour colourless
_exptl_crystal_colour_primary colourless
_exptl_crystal_density_diffrn 1.430
_exptl_crystal_description prism
_exptl_crystal_F_000 632
_exptl_crystal_size_max 0.218
_exptl_crystal_size_mid 0.191
_exptl_crystal_size_min 0.037
_refine_diff_density_max 0.201
_refine_diff_density_min -0.169
_refine_diff_density_rms 0.058
_refine_ls_extinction_method none
_refine_ls_goodness_of_fit_ref 1.036
_refine_ls_hydrogen_treatment constr
_refine_ls_matrix_type full
_refine_ls_number_parameters 46
_refine_ls_number_reflns 308
_refine_ls_number_restraints 0
_refine_ls_restrained_S_all 1.036
_refine_ls_R_factor_all 0.1443
_refine_ls_R_factor_gt 0.0851
_refine_ls_shift/su_max 0.000
_refine_ls_shift/su_mean 0.000
_refine_ls_structure_factor_coef Fsqd
_refine_ls_weighting_details 'w=1/[\s^2^(Fo^2^)+(0.1660P)^2^] where P=(Fo^2^+2Fc^2^)/3'
_refine_ls_weighting_scheme calc
_refine_ls_wR_factor_gt 0.2074
_refine_ls_wR_factor_ref 0.2642
_reflns_Friedel_coverage 0.000
_reflns_number_gt 185
_reflns_number_total 308
_reflns_threshold_expression 'I > 2\s(I)'
_cod_data_source_file d4cc02183e3.cif
_cod_data_source_block etyfum_079
_cod_depositor_comments 'Adding full bibliography for 7133545--7133558.cif.'
_cod_original_cell_volume 1394(2)
_cod_database_code 7133556
_shelx_shelxl_version_number 2014/7
_chemical_oxdiff_formula 'C12 H12 N2, C4 H4 O4'
_shelx_space_group_comment
;
The symmetry employed for this shelxl refinement is uniquely defined
by the following loop, which should always be used as a source of
symmetry information in preference to the above space-group names.
They are only intended as comments.
;
_shelx_estimated_absorpt_t_max 0.996
_shelx_estimated_absorpt_t_min 0.978
_exptl_oxdiff_absorpt_process_details
;
Gaussian integration over a grid
of 16 x 16 x 16 points =  4096 total grid points
  Based upon method of Burnham (1966)
;
_diffrn.ambient_pressure_su 20000

_olex2_refinement_description
;
1. Fixed Uiso
 At 1.2 times of:
  All C(H) groups, All C(H,H) groups
 At 1.5 times of:
  All O(H) groups
2.a Secondary CH2 refined with riding coordinates:
 C6(H6A,H6B)
2.b Aromatic/amide H refined with riding coordinates:
 C1(H1), C2(H2), C4(H4), C5(H5), C8(H8)
2.c Idealised tetrahedral OH refined as rotating group:
 O1(H1A)
;
_ins_header
;
TITL ETYFUM_079 in I2/a 
REM I2/a (#15 in standard setting)
CELL 0.71073  16.757707   4.520527  19.825844  90.0000 111.7974  90.0000
ZERR    4.00   0.012437   0.001740   0.020242   0.0000   0.1079   0.0000
LATT  2
SYMM -x+1/2, y,-z 
SFAC C H N O
UNIT 64.00 64.00 8.00 16.00
SIZE 0.04 0.19 0.22
TREF
HKLF 4
END
;
_olex2_exptl_crystal_mounting_method
'Single crystal grown at ambient conditions was mounted in Merrill-Bassett diamond anvil cell, compressed to 3.00(2) and then decompressed in steps to 0.79(2) GPa. Daphne oil 7575 was used as hydrostatic medium.'
_olex2_submission_special_instructions 'No special instructions were received'
_oxdiff_exptl_absorpt_empirical_details
;
Empirical correction (ABSPACK) includes:
- Absorption correction using spherical harmonics
- Frame scaling
;
_oxdiff_exptl_absorpt_empirical_full_max 3.492
_oxdiff_exptl_absorpt_empirical_full_min 0.390

loop_
_space_group_symop_operation_xyz
'x, y, z'
'-x+1/2, y, -z'
'x+1/2, y+1/2, z+1/2'
'-x+1, y+1/2, -z+1/2'
'-x, -y, -z'
'x-1/2, -y, z'
'-x+1/2, -y+1/2, -z+1/2'
'x, -y+1/2, z+1/2'

loop_
_atom_site_label
_atom_site_type_symbol
_atom_site_fract_x
_atom_site_fract_y
_atom_site_fract_z
_atom_site_U_iso_or_equiv
_atom_site_adp_type
_atom_site_occupancy
_atom_site_site_symmetry_order
_atom_site_calc_flag
_atom_site_refinement_flags_posn
_atom_site_refinement_flags_adp
_atom_site_refinement_flags_occupancy
_atom_site_disorder_assembly
_atom_site_disorder_group
C1 C 0.1602(11) 0.395(2) 0.4144(11) 0.043(4) Uiso 1 1 d . . . . .
H1 H 0.2180 0.4477 0.4313 0.052 Uiso 1 1 calc R U . . .
C2 C 0.1326(9) 0.189(2) 0.4535(9) 0.044(4) Uiso 1 1 d . . . . .
H2 H 0.1710 0.1036 0.4957 0.053 Uiso 1 1 calc R U . . .
C3 C 0.0460(10) 0.117(2) 0.4276(9) 0.035(4) Uiso 1 1 d . . . . .
C4 C -0.0093(11) 0.248(3) 0.3665(10) 0.045(4) Uiso 1 1 d . . . . .
H4 H -0.0678 0.2070 0.3496 0.053 Uiso 1 1 calc R U . . .
C5 C 0.0231(9) 0.444(2) 0.3301(9) 0.041(4) Uiso 1 1 d . . . . .
H5 H -0.0144 0.5301 0.2875 0.049 Uiso 1 1 calc R U . . .
C6 C 0.0118(7) -0.086(2) 0.4721(8) 0.041(3) Uiso 1 1 d . . . . .
H6A H -0.0386 -0.1896 0.4398 0.049 Uiso 1 1 calc R U . . .
H6B H 0.0551 -0.2324 0.4968 0.049 Uiso 1 1 calc R U . . .
N1 N 0.1066(8) 0.516(2) 0.3539(7) 0.039(3) Uiso 1 1 d . . . . .
C7 C 0.2444(12) 0.965(2) 0.3239(11) 0.042(4) Uiso 1 1 d . . . . .
C8 C 0.2729(11) 1.199(2) 0.2829(9) 0.040(4) Uiso 1 1 d . . . . .
H8 H 0.3276 1.2772 0.3059 0.048 Uiso 1 1 calc R U . . .
O1 O 0.1634(6) 0.8888(15) 0.2857(6) 0.050(3) Uiso 1 1 d . . . . .
H1A H 0.1460 0.7781 0.3100 0.074 Uiso 1 1 calc R U . . .
O2 O 0.2915(7) 0.8717(17) 0.3805(7) 0.057(3) Uiso 1 1 d . . . . .

loop_
_atom_type_symbol
_atom_type_description
_atom_type_scat_dispersion_real
_atom_type_scat_dispersion_imag
_atom_type_scat_source
C C 0.0033 0.0016 'International Tables Vol C Tables 4.2.6.8 and 6.1.1.4'
H H 0.0000 0.0000 'International Tables Vol C Tables 4.2.6.8 and 6.1.1.4'
N N 0.0061 0.0033 'International Tables Vol C Tables 4.2.6.8 and 6.1.1.4'
O O 0.0106 0.0060 'International Tables Vol C Tables 4.2.6.8 and 6.1.1.4'

loop_
_exptl_crystal_face_index_h
_exptl_crystal_face_index_k
_exptl_crystal_face_index_l
_exptl_crystal_face_perp_dist
-20 -3 3 0.0328
-23 1 16 0.0531
-6 5 17 0.0560
17 4 0 0.1520
22 -1 -16 0.1471
10 -5 -18 0.1338
2 -3 17 0.0260
-2 3 -16 0.0090

loop_
_geom_angle_atom_site_label_1
_geom_angle_atom_site_label_2
_geom_angle_atom_site_label_3
_geom_angle
_geom_angle_site_symmetry_1
_geom_angle_site_symmetry_3
_geom_angle_publ_flag
C2 C1 H1 119.1 . . ?
N1 C1 H1 119.1 . . ?
N1 C1 C2 121.8(16) . . ?
C1 C2 H2 121.0 . . ?
C3 C2 C1 118.0(15) . . ?
C3 C2 H2 121.0 . . ?
C2 C3 C6 119.7(14) . . ?
C4 C3 C2 120.0(13) . . ?
C4 C3 C6 120.0(15) . . ?
C3 C4 H4 120.7 . . ?
C3 C4 C5 118.6(16) . . ?
C5 C4 H4 120.7 . . ?
C4 C5 H5 118.8 . . ?
N1 C5 C4 122.4(15) . . ?
N1 C5 H5 118.8 . . ?
C3 C6 H6A 109.3 . . ?
C3 C6 H6B 109.3 . . ?
C6 C6 C3 111.7(9) 5_556 . ?
C6 C6 H6A 109.3 5_556 . ?
C6 C6 H6B 109.3 5_556 . ?
H6A C6 H6B 107.9 . . ?
C1 N1 C5 119.2(13) . . ?
O1 C7 C8 109.4(16) . . ?
O2 C7 C8 121.7(18) . . ?
O2 C7 O1 128.9(13) . . ?
C7 C8 H8 116.9 . . ?
C8 C8 C7 126(2) 7_575 . ?
C8 C8 H8 116.9 7_575 . ?
C7 O1 H1A 109.5 . . ?

loop_
_geom_bond_atom_site_label_1
_geom_bond_atom_site_label_2
_geom_bond_distance
_geom_bond_site_symmetry_2
_geom_bond_publ_flag
C1 H1 0.9300 . ?
C1 C2 1.396(14) . ?
C1 N1 1.32(2) . ?
C2 H2 0.9300 . ?
C2 C3 1.386(18) . ?
C3 C4 1.36(2) . ?
C3 C6 1.524(13) . ?
C4 H4 0.9300 . ?
C4 C5 1.373(15) . ?
C5 H5 0.9300 . ?
C5 N1 1.340(13) . ?
C6 C6 1.52(2) 5_556 ?
C6 H6A 0.9700 . ?
C6 H6B 0.9700 . ?
C7 C8 1.514(15) . ?
C7 O1 1.33(2) . ?
C7 O2 1.18(2) . ?
C8 C8 1.33(3) 7_575 ?
C8 H8 0.9300 . ?
O1 H1A 0.8200 . ?

loop_
_geom_torsion_atom_site_label_1
_geom_torsion_atom_site_label_2
_geom_torsion_atom_site_label_3
_geom_torsion_atom_site_label_4
_geom_torsion
_geom_torsion_site_symmetry_1
_geom_torsion_site_symmetry_2
_geom_torsion_site_symmetry_3
_geom_torsion_site_symmetry_4
_geom_torsion_publ_flag
C1 C2 C3 C4 -1.1(18) . . . . ?
C1 C2 C3 C6 -174.7(10) . . . . ?
C2 C1 N1 C5 1(2) . . . . ?
C2 C3 C4 C5 2(2) . . . . ?
C2 C3 C6 C6 86.1(15) . . . 5_556 ?
C3 C4 C5 N1 -2(2) . . . . ?
C4 C3 C6 C6 -87(2) . . . 5_556 ?
C4 C5 N1 C1 0.1(19) . . . . ?
C6 C3 C4 C5 175.9(8) . . . . ?
N1 C1 C2 C3 -0.7(18) . . . . ?
O1 C7 C8 C8 -3.7(19) . . . 7_575 ?
O2 C7 C8 C8 174.9(13) . . . 7_575 ?

loop_
_exptl_oxdiff_crystal_face_indexfrac_h
_exptl_oxdiff_crystal_face_indexfrac_k
_exptl_oxdiff_crystal_face_indexfrac_l
_exptl_oxdiff_crystal_face_x
_exptl_oxdiff_crystal_face_y
_exptl_oxdiff_crystal_face_z
-19.8437 -3.1871 3.3230 0.2260 -0.7728 0.5930
-22.8092 0.8941 15.5886 0.2799 -0.9461 -0.1630
-6.4343 5.0729 16.8461 0.1003 -0.3280 -0.9393
17.0386 3.9712 0.3349 -0.1886 0.6479 -0.7380
22.2038 -1.3827 -16.4978 -0.2748 0.9275 0.2536
10.4038 -4.6578 -18.0851 -0.1465 0.4854 0.8619
2.2659 -3.2106 16.8844 -0.8232 -0.2356 0.0537
-2.3587 3.0103 -15.8416 0.7790 0.2134 -0.0473
